data_4336276
loop_
_publ_author_name
'Jonathan W. Dube'
'Charles L. B. Macdonald'
'Bobby D. Ellis'
'Paul J. Ragogna'

_publ_contact_author_address
;1151 Richmond Street
London
Ontario
Canada
N6A 5B7
;
_publ_contact_author_email pragogna@uwo.ca
_publ_contact_author_fax 1-519-661-3022
_publ_contact_author_name 'Prof. Paul J. Ragogna'
_publ_contact_author_phone '519-661-2111 ex 87048'
_publ_section_title
;
 Synthesis of Zwitterionic Triphosphenium Transition Metal Complexes: A
 Boron Atom Makes The Difference
;
_journal_name_full 'Inorganic Chemistry'
_journal_page_first 11438
_journal_page_last 11449
_journal_paper_doi 10.1021/ic401766j
_journal_volume 52
_journal_year 2013
_chemical_formula_moiety 'C43 H34 B Cr O5 P3, 0.68(C3 Cr O), 0.32(C H2 Cl2)'
_chemical_formula_sum 'C45.36 H34.64 B Cl0.64 Cr1.68 O7.05 P3'
_chemical_formula_weight 905.6
_chemical_name_systematic
; 
 ? 
;
_space_group_IT_number 2
_symmetry_cell_setting triclinic
_symmetry_space_group_name_Hall '-P 1'
_symmetry_space_group_name_H-M 'P -1'
_atom_sites_solution_hydrogens geom
_atom_sites_solution_primary direct
_atom_sites_solution_secondary difmap
_audit_creation_method SHELXL-97
_cell_angle_alpha 101.638(16)
_cell_angle_beta 91.474(12)
_cell_angle_gamma 114.719(15)
_cell_formula_units_Z 2
_cell_length_a 9.940(4)
_cell_length_b 10.936(5)
_cell_length_c 22.352(10)
_cell_measurement_reflns_used 9914
_cell_measurement_temperature 150(2)
_cell_measurement_theta_max 28.86
_cell_measurement_theta_min 2.27
_cell_volume 2145.1(17)
_computing_cell_refinement SAINT
_computing_data_collection 'Bruker Apex II'
_computing_data_reduction SAINT
_computing_molecular_graphics XP
_computing_publication_material cif_to_tables
_computing_structure_refinement 'SHELXL-97 (Sheldrick, 1997)'
_computing_structure_solution 'SHELXS-97 (Sheldrick, 1990)'
_diffrn_ambient_temperature 150(2)
_diffrn_measured_fraction_theta_full 0.998
_diffrn_measured_fraction_theta_max 0.998
_diffrn_measurement_device_type 'Nonius Kappa CCD'
_diffrn_measurement_method '\f and \w scans'
_diffrn_radiation_monochromator graphite
_diffrn_radiation_source 'fine-focus sealed tube'
_diffrn_radiation_type MoK\a
_diffrn_radiation_wavelength 0.71073
_diffrn_reflns_av_R_equivalents 0.0569
_diffrn_reflns_av_sigmaI/netI 0.0512
_diffrn_reflns_limit_h_max 12
_diffrn_reflns_limit_h_min -12
_diffrn_reflns_limit_k_max 14
_diffrn_reflns_limit_k_min -14
_diffrn_reflns_limit_l_max 28
_diffrn_reflns_limit_l_min -29
_diffrn_reflns_number 57290
_diffrn_reflns_theta_full 27.48
_diffrn_reflns_theta_max 27.48
_diffrn_reflns_theta_min 0.94
_diffrn_standards_number 0
_exptl_absorpt_coefficient_mu 0.632
_exptl_absorpt_correction_T_max 0.7458
_exptl_absorpt_correction_T_min 0.6939
_exptl_absorpt_correction_type multi-scan
_exptl_absorpt_process_details SADABS
_exptl_crystal_colour yellow
_exptl_crystal_density_diffrn 1.402
_exptl_crystal_description prism
_exptl_crystal_F_000 927
_exptl_crystal_size_max 0.21
_exptl_crystal_size_mid 0.15
_exptl_crystal_size_min 0.11
_refine_diff_density_max 0.776
_refine_diff_density_min -0.544
_refine_diff_density_rms 0.082
_refine_ls_extinction_method none
_refine_ls_goodness_of_fit_ref 1.180
_refine_ls_hydrogen_treatment constr
_refine_ls_matrix_type full
_refine_ls_number_parameters 570
_refine_ls_number_reflns 9819
_refine_ls_number_restraints 13
_refine_ls_restrained_S_all 1.186
_refine_ls_R_factor_all 0.0860
_refine_ls_R_factor_gt 0.0584
_refine_ls_shift/su_max 0.001
_refine_ls_shift/su_mean 0.000
_refine_ls_structure_factor_coef Fsqd
_refine_ls_weighting_details 'calc w=1/[\s^2^(Fo^2^)+(0.0000P)^2^+6.3724P] where P=(Fo^2^+2Fc^2^)/3'
_refine_ls_weighting_scheme calc
_refine_ls_wR_factor_gt 0.1226
_refine_ls_wR_factor_ref 0.1312
_reflns_number_gt 7310
_reflns_number_total 9819
_reflns_threshold_expression >2sigma(I)
_cod_data_source_file ic401766j_si_002_7.cif
_cod_data_source_block 3Cr
_cod_original_cell_volume 2145.1(16)
_cod_original_formula_sum 'C45.36 H34.64 B1 Cl0.64 Cr1.68 O7.05 P3'
_cod_database_code 4336276

loop_
_symmetry_equiv_pos_as_xyz
'x, y, z'
'-x, -y, -z'

loop_
_atom_site_label
_atom_site_type_symbol
_atom_site_fract_x
_atom_site_fract_y
_atom_site_fract_z
_atom_site_U_iso_or_equiv
_atom_site_adp_type
_atom_site_occupancy
_atom_site_symmetry_multiplicity
_atom_site_calc_flag
_atom_site_refinement_flags
_atom_site_disorder_assembly
_atom_site_disorder_group
Cr1 Cr 0.64454(7) 1.48487(6) 0.39129(3) 0.02217(14) Uani 1 1 d . . .
C1 C 0.6880(4) 1.6380(4) 0.45515(18) 0.0294(9) Uani 1 1 d . . .
O1 O 0.7192(4) 1.7349(3) 0.49479(13) 0.0415(8) Uani 1 1 d . . .
C2 C 0.6356(4) 1.3824(4) 0.45282(18) 0.0280(8) Uani 1 1 d . . .
O2 O 0.6295(4) 1.3287(3) 0.49236(13) 0.0395(7) Uani 1 1 d . . .
C3 C 0.4352(4) 1.4346(4) 0.39148(16) 0.0263(8) Uani 1 1 d . . .
O3 O 0.3117(3) 1.4114(3) 0.39524(13) 0.0374(7) Uani 1 1 d . . .
C4 C 0.6495(4) 1.6015(4) 0.33778(18) 0.0316(9) Uani 1 1 d . . .
O4 O 0.6568(4) 1.6820(3) 0.31040(15) 0.0471(8) Uani 1 1 d . . .
C5 C 0.8544(5) 1.5370(4) 0.39280(18) 0.0317(9) Uani 1 1 d . . .
O5 O 0.9802(3) 1.5702(3) 0.39524(16) 0.0501(9) Uani 1 1 d . . .
Cr2 Cr 0.82880(10) 1.01208(10) 0.09649(4) 0.0266(3) Uani 0.682(2) 1 d P A 1
C7 C 1.0277(7) 1.0617(8) 0.0911(3) 0.0439(18) Uani 0.682(2) 1 d P A 1
O7 O 1.1529(5) 1.0939(7) 0.0870(2) 0.072(2) Uani 0.682(2) 1 d P A 1
C8 C 0.7900(8) 0.8460(8) 0.0427(3) 0.0460(18) Uani 0.682(2) 1 d P A 1
O8 O 0.7684(7) 0.7440(6) 0.0093(2) 0.0701(18) Uani 0.682(2) 1 d P A 1
O6 O 0.8819(19) 0.8885(16) 0.1977(5) 0.048(3) Uani 0.682(2) 1 d P A 1
C6 C 0.8530(7) 0.9393(7) 0.1612(3) 0.0357(15) Uani 0.682(2) 1 d P A 1
Cl2S Cl 0.9825(11) 0.8853(11) 0.0676(4) 0.151(4) Uani 0.318(2) 1 d PDU A 2
Cl1S Cl 0.897(2) 0.8811(18) 0.1921(8) 0.114(6) Uani 0.318(2) 1 d P A 2
C1S C 0.866(3) 0.901(3) 0.1191(10) 0.104(8) Uani 0.318(2) 1 d PDU A 2
P1 P 0.62703(10) 1.29828(9) 0.30320(4) 0.01928(19) Uani 1 1 d . . .
P2 P 0.54807(10) 1.08612(9) 0.31206(4) 0.01947(19) Uani 1 1 d . . .
P3 P 0.47414(10) 1.24683(9) 0.22033(4) 0.01804(19) Uani 1 1 d . . .
C9 C 0.5808(4) 0.9864(4) 0.24498(16) 0.0231(8) Uani 1 1 d . . .
H9A H 0.6899 1.0239 0.2438 0.028 Uiso 1 1 calc R . .
H9B H 0.5463 0.8904 0.2500 0.028 Uiso 1 1 calc R . .
B1 B 0.5009(4) 0.9787(4) 0.17595(18) 0.0208(8) Uani 1 1 d . A .
C10 C 0.3956(4) 1.0658(4) 0.18242(16) 0.0196(7) Uani 1 1 d . . .
H10A H 0.3106 1.0171 0.2041 0.024 Uiso 1 1 calc R . .
H10B H 0.3534 1.0565 0.1403 0.024 Uiso 1 1 calc R . .
C11 C 0.3550(4) 1.0004(4) 0.32609(16) 0.0210(7) Uani 1 1 d . . .
C12 C 0.2989(4) 1.0691(4) 0.37079(17) 0.0233(8) Uani 1 1 d . . .
H12 H 0.3642 1.1572 0.3957 0.028 Uiso 1 1 calc R . .
C13 C 0.1488(4) 1.0106(4) 0.37936(18) 0.0304(9) Uani 1 1 d . . .
H13 H 0.1120 1.0579 0.4101 0.036 Uiso 1 1 calc R . .
C14 C 0.0540(5) 0.8827(5) 0.3425(2) 0.0437(12) Uani 1 1 d . . .
H14 H -0.0490 0.8427 0.3475 0.052 Uiso 1 1 calc R . .
C15 C 0.1083(5) 0.8132(5) 0.2987(2) 0.0511(14) Uani 1 1 d . . .
H15 H 0.0424 0.7249 0.2741 0.061 Uiso 1 1 calc R . .
C16 C 0.2575(5) 0.8703(4) 0.29005(19) 0.0364(10) Uani 1 1 d . . .
H16 H 0.2935 0.8212 0.2597 0.044 Uiso 1 1 calc R . .
C17 C 0.6636(4) 1.0984(4) 0.37936(16) 0.0245(8) Uani 1 1 d . . .
C18 C 0.8153(4) 1.1938(4) 0.38937(18) 0.0297(9) Uani 1 1 d . . .
H18 H 0.8550 1.2524 0.3619 0.036 Uiso 1 1 calc R . .
C19 C 0.9067(5) 1.2018(5) 0.4396(2) 0.0388(10) Uani 1 1 d . . .
H19 H 1.0088 1.2665 0.4466 0.047 Uiso 1 1 calc R . .
C20 C 0.8494(6) 1.1159(5) 0.4793(2) 0.0451(12) Uani 1 1 d . . .
H20 H 0.9122 1.1218 0.5136 0.054 Uiso 1 1 calc R . .
C21 C 0.7000(6) 1.0208(5) 0.4691(2) 0.0427(11) Uani 1 1 d . . .
H21 H 0.6614 0.9617 0.4964 0.051 Uiso 1 1 calc R . .
C22 C 0.6067(5) 1.0117(4) 0.41936(18) 0.0312(9) Uani 1 1 d . . .
H22 H 0.5047 0.9467 0.4127 0.037 Uiso 1 1 calc R . .
C23 C 0.3244(4) 1.2976(4) 0.23603(15) 0.0208(7) Uani 1 1 d . . .
C24 C 0.1933(4) 1.2082(4) 0.25497(16) 0.0255(8) Uani 1 1 d . . .
H24 H 0.1809 1.1186 0.2578 0.031 Uiso 1 1 calc R . .
C25 C 0.0816(4) 1.2492(4) 0.26960(18) 0.0317(9) Uani 1 1 d . . .
H25 H -0.0064 1.1880 0.2827 0.038 Uiso 1 1 calc R . .
C26 C 0.0975(5) 1.3796(5) 0.26525(19) 0.0362(10) Uani 1 1 d . . .
H26 H 0.0209 1.4076 0.2756 0.043 Uiso 1 1 calc R . .
C27 C 0.2253(5) 1.4679(5) 0.2458(2) 0.0367(10) Uani 1 1 d . . .
H27 H 0.2357 1.5566 0.2424 0.044 Uiso 1 1 calc R . .
C28 C 0.3393(4) 1.4286(4) 0.23099(18) 0.0285(8) Uani 1 1 d . . .
H28 H 0.4266 1.4902 0.2176 0.034 Uiso 1 1 calc R . .
C29 C 0.5800(4) 1.3486(4) 0.16845(17) 0.0238(8) Uani 1 1 d . . .
C30 C 0.5219(5) 1.3117(5) 0.10633(18) 0.0337(9) Uani 1 1 d . . .
H30 H 0.4270 1.2357 0.0923 0.040 Uiso 1 1 calc R . .
C31 C 0.6013(5) 1.3850(5) 0.0651(2) 0.0423(11) Uani 1 1 d . . .
H31 H 0.5624 1.3576 0.0228 0.051 Uiso 1 1 calc R . .
C32 C 0.7375(6) 1.4984(5) 0.0858(2) 0.0462(12) Uani 1 1 d . . .
H32 H 0.7920 1.5491 0.0577 0.055 Uiso 1 1 calc R . .
C33 C 0.7950(6) 1.5383(5) 0.1477(2) 0.0488(12) Uani 1 1 d . . .
H33 H 0.8875 1.6173 0.1618 0.059 Uiso 1 1 calc R . .
C34 C 0.7169(5) 1.4623(4) 0.1889(2) 0.0361(10) Uani 1 1 d . . .
H34 H 0.7573 1.4884 0.2310 0.043 Uiso 1 1 calc R . .
C35 C 0.3933(4) 0.8171(4) 0.14259(16) 0.0252(8) Uani 1 1 d . . .
C36 C 0.4497(5) 0.7172(4) 0.13592(18) 0.0342(9) Uani 1 1 d . . .
H36 H 0.5494 0.7451 0.1532 0.041 Uiso 1 1 calc R . .
C37 C 0.3664(6) 0.5795(4) 0.1053(2) 0.0442(12) Uani 1 1 d . . .
H37 H 0.4094 0.5159 0.1020 0.053 Uiso 1 1 calc R . .
C38 C 0.2219(6) 0.5354(4) 0.0797(2) 0.0476(13) Uani 1 1 d . . .
H38 H 0.1646 0.4412 0.0590 0.057 Uiso 1 1 calc R . .
C39 C 0.1610(5) 0.6282(5) 0.0843(2) 0.0486(13) Uani 1 1 d . . .
H39 H 0.0615 0.5981 0.0663 0.058 Uiso 1 1 calc R . .
C40 C 0.2447(5) 0.7676(4) 0.11549(19) 0.0364(10) Uani 1 1 d . . .
H40 H 0.2001 0.8300 0.1183 0.044 Uiso 1 1 calc R . .
C41 C 0.6291(4) 1.0463(4) 0.13201(16) 0.0208(7) Uani 1 1 d . . .
C42 C 0.6038(4) 0.9948(4) 0.06769(16) 0.0240(8) Uani 1 1 d . A .
H42 H 0.5146 0.9145 0.0502 0.029 Uiso 1 1 calc R B 1
C43 C 0.7064(4) 1.0582(4) 0.02818(17) 0.0309(9) Uani 1 1 d . . .
H43 H 0.6852 1.0205 -0.0150 0.037 Uiso 1 1 calc R A 1
C44 C 0.8388(5) 1.1763(5) 0.05256(19) 0.0370(10) Uani 1 1 d . A .
H44 H 0.9081 1.2193 0.0263 0.044 Uiso 1 1 calc R C 1
C45 C 0.8680(4) 1.2306(4) 0.11699(19) 0.0328(9) Uani 1 1 d . . .
H45 H 0.9569 1.3113 0.1343 0.039 Uiso 1 1 calc R A 1
C46 C 0.7665(4) 1.1659(4) 0.15468(17) 0.0251(8) Uani 1 1 d . A .
H46 H 0.7895 1.2030 0.1979 0.030 Uiso 1 1 calc R D 1

loop_
_atom_site_aniso_label
_atom_site_aniso_U_11
_atom_site_aniso_U_22
_atom_site_aniso_U_33
_atom_site_aniso_U_23
_atom_site_aniso_U_13
_atom_site_aniso_U_12
Cr1 0.0220(3) 0.0210(3) 0.0196(3) 0.0002(2) 0.0008(2) 0.0078(2)
C1 0.029(2) 0.030(2) 0.029(2) 0.0043(17) 0.0021(16) 0.0138(17)
O1 0.052(2) 0.0317(16) 0.0326(17) -0.0081(13) -0.0033(14) 0.0176(15)
C2 0.029(2) 0.027(2) 0.026(2) -0.0021(16) 0.0026(16) 0.0134(17)
O2 0.056(2) 0.0442(18) 0.0274(16) 0.0099(14) 0.0084(14) 0.0291(16)
C3 0.033(2) 0.0244(19) 0.0189(19) -0.0005(15) 0.0016(16) 0.0119(17)
O3 0.0307(16) 0.0479(18) 0.0306(16) 0.0026(13) 0.0030(13) 0.0169(14)
C4 0.030(2) 0.026(2) 0.028(2) 0.0014(17) 0.0025(17) 0.0042(17)
O4 0.049(2) 0.0355(18) 0.048(2) 0.0168(15) -0.0053(16) 0.0083(15)
C5 0.035(2) 0.025(2) 0.029(2) -0.0015(16) 0.0010(17) 0.0108(18)
O5 0.0220(16) 0.049(2) 0.067(2) 0.0026(17) 0.0028(15) 0.0079(14)
Cr2 0.0208(5) 0.0428(6) 0.0177(5) -0.0015(4) 0.0002(3) 0.0192(4)
C7 0.031(4) 0.087(6) 0.018(3) 0.002(3) 0.001(3) 0.034(4)
O7 0.032(3) 0.157(6) 0.039(3) 0.017(3) 0.008(2) 0.054(4)
C8 0.048(4) 0.067(5) 0.025(3) -0.002(3) -0.006(3) 0.034(4)
O8 0.115(5) 0.067(4) 0.046(3) -0.009(3) 0.001(3) 0.066(4)
O6 0.071(7) 0.048(7) 0.028(4) 0.025(4) -0.009(4) 0.023(5)
C6 0.033(3) 0.040(4) 0.031(4) -0.011(3) -0.001(3) 0.022(3)
Cl2S 0.206(8) 0.250(10) 0.120(6) 0.089(6) 0.087(6) 0.192(8)
Cl1S 0.117(11) 0.054(6) 0.137(11) -0.001(6) -0.062(8) 0.020(7)
C1S 0.137(16) 0.137(16) 0.088(14) 0.038(12) 0.025(12) 0.101(14)
P1 0.0191(4) 0.0203(5) 0.0171(4) 0.0027(3) 0.0016(3) 0.0080(4)
P2 0.0232(5) 0.0210(5) 0.0155(4) 0.0038(3) 0.0029(4) 0.0110(4)
P3 0.0175(4) 0.0217(5) 0.0162(4) 0.0046(3) 0.0034(3) 0.0095(4)
C9 0.030(2) 0.0234(19) 0.0200(18) 0.0024(14) 0.0046(15) 0.0162(16)
B1 0.021(2) 0.023(2) 0.0163(19) 0.0006(15) 0.0043(15) 0.0099(17)
C10 0.0171(17) 0.0236(18) 0.0185(17) 0.0041(14) 0.0025(13) 0.0095(14)
C11 0.0242(18) 0.0182(17) 0.0183(17) 0.0043(14) 0.0025(14) 0.0068(15)
C12 0.0241(19) 0.0208(18) 0.0243(19) 0.0047(14) 0.0028(15) 0.0092(15)
C13 0.027(2) 0.034(2) 0.031(2) 0.0113(17) 0.0084(17) 0.0119(18)
C14 0.026(2) 0.048(3) 0.038(3) 0.012(2) 0.0071(19) -0.003(2)
C15 0.046(3) 0.038(3) 0.035(3) 0.000(2) 0.007(2) -0.012(2)
C16 0.045(3) 0.024(2) 0.026(2) 0.0005(16) 0.0090(18) 0.0049(18)
C17 0.031(2) 0.030(2) 0.0177(18) 0.0034(15) 0.0014(15) 0.0185(17)
C18 0.032(2) 0.038(2) 0.024(2) 0.0071(17) 0.0040(16) 0.0196(19)
C19 0.033(2) 0.055(3) 0.033(2) 0.008(2) -0.0024(18) 0.026(2)
C20 0.053(3) 0.066(3) 0.030(2) 0.011(2) -0.005(2) 0.039(3)
C21 0.059(3) 0.054(3) 0.029(2) 0.023(2) 0.006(2) 0.032(3)
C22 0.038(2) 0.034(2) 0.027(2) 0.0101(17) 0.0041(17) 0.0196(19)
C23 0.0201(18) 0.0266(19) 0.0145(17) 0.0013(14) 0.0006(13) 0.0108(15)
C24 0.0233(19) 0.033(2) 0.0217(19) 0.0055(15) 0.0046(15) 0.0136(17)
C25 0.0207(19) 0.044(2) 0.029(2) 0.0039(18) 0.0057(16) 0.0155(18)
C26 0.027(2) 0.051(3) 0.032(2) -0.0060(19) -0.0016(17) 0.025(2)
C27 0.041(3) 0.035(2) 0.041(3) 0.0022(19) 0.001(2) 0.026(2)
C28 0.029(2) 0.029(2) 0.030(2) 0.0047(16) 0.0028(16) 0.0163(17)
C29 0.0260(19) 0.028(2) 0.0250(19) 0.0103(15) 0.0089(15) 0.0162(16)
C30 0.033(2) 0.044(3) 0.027(2) 0.0140(18) 0.0047(17) 0.0165(19)
C31 0.048(3) 0.062(3) 0.027(2) 0.021(2) 0.011(2) 0.029(3)
C32 0.052(3) 0.056(3) 0.042(3) 0.030(2) 0.022(2) 0.026(3)
C33 0.045(3) 0.043(3) 0.048(3) 0.020(2) 0.018(2) 0.004(2)
C34 0.035(2) 0.036(2) 0.031(2) 0.0113(18) 0.0078(18) 0.0073(19)
C35 0.029(2) 0.0248(19) 0.0187(18) 0.0032(14) 0.0081(15) 0.0090(16)
C36 0.049(3) 0.027(2) 0.028(2) 0.0037(17) 0.0063(19) 0.020(2)
C37 0.074(4) 0.024(2) 0.033(2) 0.0080(18) 0.016(2) 0.020(2)
C38 0.063(3) 0.023(2) 0.033(2) -0.0028(18) 0.023(2) -0.001(2)
C39 0.034(3) 0.043(3) 0.042(3) -0.007(2) 0.009(2) -0.001(2)
C40 0.029(2) 0.036(2) 0.034(2) -0.0032(18) 0.0063(18) 0.0085(18)
C41 0.0225(18) 0.0263(19) 0.0197(18) 0.0043(14) 0.0019(14) 0.0170(15)
C42 0.0217(18) 0.034(2) 0.0197(18) 0.0038(15) 0.0003(14) 0.0159(16)
C43 0.027(2) 0.051(3) 0.0175(18) 0.0059(17) 0.0050(15) 0.0199(19)
C44 0.025(2) 0.055(3) 0.029(2) 0.015(2) 0.0097(17) 0.013(2)
C45 0.022(2) 0.039(2) 0.033(2) 0.0069(18) 0.0061(17) 0.0085(18)
C46 0.0230(19) 0.032(2) 0.0191(18) 0.0003(15) 0.0020(15) 0.0129(16)

loop_
_atom_type_symbol
_atom_type_description
_atom_type_scat_dispersion_real
_atom_type_scat_dispersion_imag
_atom_type_scat_source
C C 0.0033 0.0016 'International Tables Vol C Tables 4.2.6.8 and 6.1.1.4'
H H 0.0000 0.0000 'International Tables Vol C Tables 4.2.6.8 and 6.1.1.4'
B B 0.0013 0.0007 'International Tables Vol C Tables 4.2.6.8 and 6.1.1.4'
Cr Cr 0.3209 0.6236 'International Tables Vol C Tables 4.2.6.8 and 6.1.1.4'
O O 0.0106 0.0060 'International Tables Vol C Tables 4.2.6.8 and 6.1.1.4'
P P 0.1023 0.0942 'International Tables Vol C Tables 4.2.6.8 and 6.1.1.4'
Cl Cl 0.1484 0.1585 'International Tables Vol C Tables 4.2.6.8 and 6.1.1.4'

loop_
_geom_angle_atom_site_label_1
_geom_angle_atom_site_label_2
_geom_angle_atom_site_label_3
_geom_angle
C1 Cr1 C4 86.21(18)
C1 Cr1 C5 88.59(17)
C4 Cr1 C5 92.24(18)
C1 Cr1 C3 90.39(16)
C4 Cr1 C3 88.21(17)
C5 Cr1 C3 178.85(17)
C1 Cr1 C2 87.43(17)
C4 Cr1 C2 173.18(16)
C5 Cr1 C2 90.05(17)
C3 Cr1 C2 89.38(17)
C1 Cr1 P1 171.18(13)
C4 Cr1 P1 91.34(13)
C5 Cr1 P1 83.04(12)
C3 Cr1 P1 98.01(11)
C2 Cr1 P1 95.32(12)
O1 C1 Cr1 178.1(4)
O2 C2 Cr1 175.3(3)
O3 C3 Cr1 175.3(3)
O4 C4 Cr1 173.5(4)
O5 C5 Cr1 178.2(4)
C7 Cr2 C6 86.2(3)
C7 Cr2 C8 87.8(3)
C6 Cr2 C8 89.5(3)
C7 Cr2 C44 90.2(3)
C6 Cr2 C44 155.3(2)
C8 Cr2 C44 114.8(3)
C7 Cr2 C43 117.2(2)
C6 Cr2 C43 156.5(2)
C8 Cr2 C43 89.2(2)
C44 Cr2 C43 37.29(15)
C7 Cr2 C45 90.9(3)
C6 Cr2 C45 118.0(2)
C8 Cr2 C45 152.4(3)
C44 Cr2 C45 37.64(15)
C43 Cr2 C45 66.96(16)
C7 Cr2 C46 117.6(3)
C6 Cr2 C46 93.5(2)
C8 Cr2 C46 154.6(2)
C44 Cr2 C46 66.68(15)
C43 Cr2 C46 78.06(15)
C45 Cr2 C46 36.47(14)
C7 Cr2 C42 154.5(2)
C6 Cr2 C42 119.2(2)
C8 Cr2 C42 91.5(2)
C44 Cr2 C42 67.06(15)
C43 Cr2 C42 37.33(14)
C45 Cr2 C42 78.13(15)
C46 Cr2 C42 65.08(13)
C7 Cr2 C41 154.3(2)
C6 Cr2 C41 93.3(2)
C8 Cr2 C41 117.9(2)
C44 Cr2 C41 79.62(14)
C43 Cr2 C41 66.82(13)
C45 Cr2 C41 66.65(14)
C46 Cr2 C41 36.72(13)
C42 Cr2 C41 36.17(12)
O7 C7 Cr2 178.9(7)
O8 C8 Cr2 178.9(7)
O6 C6 Cr2 170.8(10)
Cl2S C1S Cl1S 118.8(15)
P2 P1 P3 94.86(5)
P2 P1 Cr1 120.94(5)
P3 P1 Cr1 119.32(5)
C9 P2 C17 110.13(17)
C9 P2 C11 109.95(17)
C17 P2 C11 106.87(17)
C9 P2 P1 108.71(13)
C17 P2 P1 104.20(13)
C11 P2 P1 116.73(12)
C10 P3 C23 109.23(16)
C10 P3 C29 109.30(17)
C23 P3 C29 106.07(17)
C10 P3 P1 112.74(12)
C23 P3 P1 112.13(12)
C29 P3 P1 107.09(13)
B1 C9 P2 117.9(2)
B1 C9 H9A 107.8
P2 C9 H9A 107.8
B1 C9 H9B 107.8
P2 C9 H9B 107.8
H9A C9 H9B 107.2
C35 B1 C41 109.7(3)
C35 B1 C10 107.8(3)
C41 B1 C10 107.3(3)
C35 B1 C9 109.1(3)
C41 B1 C9 110.6(3)
C10 B1 C9 112.2(3)
B1 C10 P3 120.8(2)
B1 C10 H10A 107.1
P3 C10 H10A 107.1
B1 C10 H10B 107.1
P3 C10 H10B 107.1
H10A C10 H10B 106.8
C12 C11 C16 118.7(3)
C12 C11 P2 119.7(3)
C16 C11 P2 121.4(3)
C13 C12 C11 121.1(3)
C13 C12 H12 119.5
C11 C12 H12 119.5
C14 C13 C12 119.2(4)
C14 C13 H13 120.4
C12 C13 H13 120.4
C15 C14 C13 120.3(4)
C15 C14 H14 119.9
C13 C14 H14 119.9
C14 C15 C16 120.9(4)
C14 C15 H15 119.5
C16 C15 H15 119.5
C15 C16 C11 119.8(4)
C15 C16 H16 120.1
C11 C16 H16 120.1
C22 C17 C18 119.8(4)
C22 C17 P2 121.3(3)
C18 C17 P2 118.8(3)
C19 C18 C17 119.7(4)
C19 C18 H18 120.1
C17 C18 H18 120.1
C20 C19 C18 120.2(4)
C20 C19 H19 119.9
C18 C19 H19 119.9
C19 C20 C21 120.1(4)
C19 C20 H20 119.9
C21 C20 H20 119.9
C20 C21 C22 120.5(4)
C20 C21 H21 119.7
C22 C21 H21 119.7
C21 C22 C17 119.6(4)
C21 C22 H22 120.2
C17 C22 H22 120.2
C24 C23 C28 118.9(3)
C24 C23 P3 120.5(3)
C28 C23 P3 120.6(3)
C25 C24 C23 120.6(4)
C25 C24 H24 119.7
C23 C24 H24 119.7
C24 C25 C26 120.4(4)
C24 C25 H25 119.8
C26 C25 H25 119.8
C27 C26 C25 119.6(4)
C27 C26 H26 120.2
C25 C26 H26 120.2
C26 C27 C28 120.9(4)
C26 C27 H27 119.6
C28 C27 H27 119.6
C27 C28 C23 119.7(4)
C27 C28 H28 120.2
C23 C28 H28 120.2
C34 C29 C30 119.3(4)
C34 C29 P3 121.6(3)
C30 C29 P3 119.1(3)
C31 C30 C29 120.7(4)
C31 C30 H30 119.7
C29 C30 H30 119.7
C32 C31 C30 119.7(4)
C32 C31 H31 120.2
C30 C31 H31 120.2
C31 C32 C33 120.2(4)
C31 C32 H32 119.9
C33 C32 H32 119.9
C32 C33 C34 120.1(4)
C32 C33 H33 120.0
C34 C33 H33 120.0
C29 C34 C33 119.9(4)
C29 C34 H34 120.0
C33 C34 H34 120.0
C36 C35 C40 115.1(4)
C36 C35 B1 120.2(3)
C40 C35 B1 124.6(3)
C37 C36 C35 123.0(4)
C37 C36 H36 118.5
C35 C36 H36 118.5
C38 C37 C36 120.1(4)
C38 C37 H37 119.9
C36 C37 H37 119.9
C39 C38 C37 119.5(4)
C39 C38 H38 120.2
C37 C38 H38 120.2
C38 C39 C40 120.6(5)
C38 C39 H39 119.7
C40 C39 H39 119.7
C39 C40 C35 121.7(4)
C39 C40 H40 119.2
C35 C40 H40 119.2
C42 C41 C46 115.3(3)
C42 C41 B1 121.1(3)
C46 C41 B1 123.4(3)
C42 C41 Cr2 69.2(2)
C46 C41 Cr2 68.6(2)
B1 C41 Cr2 136.4(2)
C41 C42 C43 122.4(4)
C41 C42 Cr2 74.6(2)
C43 C42 Cr2 69.8(2)
C41 C42 H42 118.8
C43 C42 H42 118.8
Cr2 C42 H42 129.4
C44 C43 C42 120.2(4)
C44 C43 Cr2 71.1(2)
C42 C43 Cr2 72.9(2)
C44 C43 H43 119.9
C42 C43 H43 119.9
Cr2 C43 H43 128.3
C43 C44 C45 118.9(4)
C43 C44 Cr2 71.6(3)
C45 C44 Cr2 71.9(3)
C43 C44 H44 120.5
C45 C44 H44 120.5
Cr2 C44 H44 128.1
C46 C45 C44 119.8(4)
C46 C45 Cr2 72.6(2)
C44 C45 Cr2 70.5(3)
C46 C45 H45 120.1
C44 C45 H45 120.1
Cr2 C45 H45 129.2
C45 C46 C41 123.4(3)
C45 C46 Cr2 71.0(2)
C41 C46 Cr2 74.7(2)
C45 C46 H46 118.3
C41 C46 H46 118.3
Cr2 C46 H46 128.5

loop_
_geom_bond_atom_site_label_1
_geom_bond_atom_site_label_2
_geom_bond_distance
Cr1 C1 1.851(4)
Cr1 C4 1.904(4)
Cr1 C5 1.916(4)
Cr1 C3 1.918(4)
Cr1 C2 1.923(4)
Cr1 P1 2.4769(14)
C1 O1 1.156(5)
C2 O2 1.146(5)
C3 O3 1.154(5)
C4 O4 1.149(5)
C5 O5 1.143(5)
Cr2 C7 1.833(6)
Cr2 C6 1.841(8)
Cr2 C8 1.844(7)
Cr2 C44 2.183(5)
Cr2 C43 2.190(4)
Cr2 C45 2.201(5)
Cr2 C46 2.222(4)
Cr2 C42 2.231(4)
Cr2 C41 2.301(4)
C7 O7 1.154(7)
C8 O8 1.142(8)
O6 C6 1.166(15)
Cl2S C1S 1.685(10)
Cl1S C1S 1.72(3)
P1 P2 2.1698(16)
P1 P3 2.1855(15)
P2 C9 1.790(3)
P2 C17 1.817(4)
P2 C11 1.818(4)
P3 C10 1.801(4)
P3 C23 1.813(4)
P3 C29 1.815(4)
C9 B1 1.687(5)
C9 H9A 0.9900
C9 H9B 0.9900
B1 C35 1.635(5)
B1 C41 1.644(5)
B1 C10 1.676(5)
C10 H10A 0.9900
C10 H10B 0.9900
C11 C12 1.397(5)
C11 C16 1.399(5)
C12 C13 1.391(5)
C12 H12 0.9500
C13 C14 1.384(6)
C13 H13 0.9500
C14 C15 1.378(7)
C14 H14 0.9500
C15 C16 1.384(6)
C15 H15 0.9500
C16 H16 0.9500
C17 C22 1.392(5)
C17 C18 1.409(5)
C18 C19 1.391(5)
C18 H18 0.9500
C19 C20 1.381(6)
C19 H19 0.9500
C20 C21 1.390(7)
C20 H20 0.9500
C21 C22 1.390(6)
C21 H21 0.9500
C22 H22 0.9500
C23 C24 1.401(5)
C23 C28 1.406(5)
C24 C25 1.384(5)
C24 H24 0.9500
C25 C26 1.391(6)
C25 H25 0.9500
C26 C27 1.381(6)
C26 H26 0.9500
C27 C28 1.396(5)
C27 H27 0.9500
C28 H28 0.9500
C29 C34 1.389(5)
C29 C30 1.401(5)
C30 C31 1.387(6)
C30 H30 0.9500
C31 C32 1.385(7)
C31 H31 0.9500
C32 C33 1.391(7)
C32 H32 0.9500
C33 C34 1.397(6)
C33 H33 0.9500
C34 H34 0.9500
C35 C36 1.408(5)
C35 C40 1.412(6)
C36 C37 1.391(6)
C36 H36 0.9500
C37 C38 1.374(7)
C37 H37 0.9500
C38 C39 1.372(7)
C38 H38 0.9500
C39 C40 1.408(6)
C39 H39 0.9500
C40 H40 0.9500
C41 C42 1.409(5)
C41 C46 1.426(5)
C42 C43 1.415(5)
C42 H42 0.9500
C43 C44 1.398(6)
C43 H43 0.9500
C44 C45 1.414(6)
C44 H44 0.9500
C45 C46 1.384(5)
C45 H45 0.9500
C46 H46 0.9500

loop_
_geom_torsion_atom_site_label_1
_geom_torsion_atom_site_label_2
_geom_torsion_atom_site_label_3
_geom_torsion_atom_site_label_4
_geom_torsion
C4 Cr1 C1 O1 -81(12)
C5 Cr1 C1 O1 11(12)
C3 Cr1 C1 O1 -169(100)
C2 Cr1 C1 O1 101(12)
P1 Cr1 C1 O1 -7(12)
C1 Cr1 C2 O2 16(4)
C4 Cr1 C2 O2 -5(5)
C5 Cr1 C2 O2 105(4)
C3 Cr1 C2 O2 -74(4)
P1 Cr1 C2 O2 -172(4)
C1 Cr1 C3 O3 -8(4)
C4 Cr1 C3 O3 -94(4)
C5 Cr1 C3 O3 19(12)
C2 Cr1 C3 O3 80(4)
P1 Cr1 C3 O3 175(4)
C1 Cr1 C4 O4 5(3)
C5 Cr1 C4 O4 -83(3)
C3 Cr1 C4 O4 96(3)
C2 Cr1 C4 O4 26(4)
P1 Cr1 C4 O4 -166(3)
C1 Cr1 C5 O5 18(13)
C4 Cr1 C5 O5 104(13)
C3 Cr1 C5 O5 -9(20)
C2 Cr1 C5 O5 -69(13)
P1 Cr1 C5 O5 -165(13)
C6 Cr2 C7 O7 -179(100)
C8 Cr2 C7 O7 91(44)
C44 Cr2 C7 O7 -24(44)
C43 Cr2 C7 O7 3(44)
C45 Cr2 C7 O7 -61(44)
C46 Cr2 C7 O7 -87(44)
C42 Cr2 C7 O7 2(45)
C41 Cr2 C7 O7 -90(44)
C7 Cr2 C8 O8 -7(34)
C6 Cr2 C8 O8 -93(34)
C44 Cr2 C8 O8 82(34)
C43 Cr2 C8 O8 110(34)
C45 Cr2 C8 O8 81(34)
C46 Cr2 C8 O8 169(100)
C42 Cr2 C8 O8 147(34)
C41 Cr2 C8 O8 173(100)
C7 Cr2 C6 O6 -35(6)
C8 Cr2 C6 O6 53(6)
C44 Cr2 C6 O6 -117(6)
C43 Cr2 C6 O6 140(5)
C45 Cr2 C6 O6 -124(6)
C46 Cr2 C6 O6 -153(6)
C42 Cr2 C6 O6 144(6)
C41 Cr2 C6 O6 171(6)
C1 Cr1 P1 P2 125.1(8)
C4 Cr1 P1 P2 -161.21(13)
C5 Cr1 P1 P2 106.71(14)
C3 Cr1 P1 P2 -72.82(13)
C2 Cr1 P1 P2 17.30(13)
C1 Cr1 P1 P3 -118.2(8)
C4 Cr1 P1 P3 -44.47(13)
C5 Cr1 P1 P3 -136.56(14)
C3 Cr1 P1 P3 43.92(13)
C2 Cr1 P1 P3 134.04(13)
P3 P1 P2 C9 61.44(14)
Cr1 P1 P2 C9 -169.96(13)
P3 P1 P2 C17 178.86(13)
Cr1 P1 P2 C17 -52.54(14)
P3 P1 P2 C11 -63.58(14)
Cr1 P1 P2 C11 65.02(14)
P2 P1 P3 C10 -17.32(13)
Cr1 P1 P3 C10 -147.08(13)
P2 P1 P3 C23 106.47(14)
Cr1 P1 P3 C23 -23.29(14)
P2 P1 P3 C29 -137.58(13)
Cr1 P1 P3 C29 92.67(13)
C17 P2 C9 B1 -172.5(3)
C11 P2 C9 B1 70.0(3)
P1 P2 C9 B1 -58.9(3)
P2 C9 B1 C35 -121.3(3)
P2 C9 B1 C41 117.9(3)
P2 C9 B1 C10 -1.8(4)
C35 B1 C10 P3 177.2(2)
C41 B1 C10 P3 -64.7(3)
C9 B1 C10 P3 57.0(4)
C23 P3 C10 B1 -166.1(3)
C29 P3 C10 B1 78.3(3)
P1 P3 C10 B1 -40.7(3)
C9 P2 C11 C12 -170.9(3)
C17 P2 C11 C12 69.6(3)
P1 P2 C11 C12 -46.5(3)
C9 P2 C11 C16 4.5(4)
C17 P2 C11 C16 -115.0(3)
P1 P2 C11 C16 128.9(3)
C16 C11 C12 C13 -0.4(6)
P2 C11 C12 C13 175.0(3)
C11 C12 C13 C14 -0.5(6)
C12 C13 C14 C15 1.2(7)
C13 C14 C15 C16 -0.9(8)
C14 C15 C16 C11 -0.1(7)
C12 C11 C16 C15 0.8(6)
P2 C11 C16 C15 -174.7(4)
C9 P2 C17 C22 -98.4(3)
C11 P2 C17 C22 21.0(4)
P1 P2 C17 C22 145.1(3)
C9 P2 C17 C18 78.8(3)
C11 P2 C17 C18 -161.8(3)
P1 P2 C17 C18 -37.6(3)
C22 C17 C18 C19 -0.8(6)
P2 C17 C18 C19 -178.1(3)
C17 C18 C19 C20 0.5(6)
C18 C19 C20 C21 0.1(7)
C19 C20 C21 C22 -0.4(7)
C20 C21 C22 C17 0.1(7)
C18 C17 C22 C21 0.5(6)
P2 C17 C22 C21 177.7(3)
C10 P3 C23 C24 38.8(3)
C29 P3 C23 C24 156.5(3)
P1 P3 C23 C24 -86.9(3)
C10 P3 C23 C28 -142.9(3)
C29 P3 C23 C28 -25.2(3)
P1 P3 C23 C28 91.4(3)
C28 C23 C24 C25 -1.2(5)
P3 C23 C24 C25 177.1(3)
C23 C24 C25 C26 0.5(6)
C24 C25 C26 C27 0.4(6)
C25 C26 C27 C28 -0.6(6)
C26 C27 C28 C23 -0.1(6)
C24 C23 C28 C27 1.0(5)
P3 C23 C28 C27 -177.3(3)
C10 P3 C29 C34 -138.8(3)
C23 P3 C29 C34 103.6(3)
P1 P3 C29 C34 -16.3(4)
C10 P3 C29 C30 41.5(3)
C23 P3 C29 C30 -76.1(3)
P1 P3 C29 C30 164.0(3)
C34 C29 C30 C31 1.9(6)
P3 C29 C30 C31 -178.4(3)
C29 C30 C31 C32 -1.9(7)
C30 C31 C32 C33 0.3(7)
C31 C32 C33 C34 1.4(8)
C30 C29 C34 C33 -0.2(6)
P3 C29 C34 C33 -179.9(4)
C32 C33 C34 C29 -1.4(7)
C41 B1 C35 C36 68.8(4)
C10 B1 C35 C36 -174.6(3)
C9 B1 C35 C36 -52.5(4)
C41 B1 C35 C40 -107.1(4)
C10 B1 C35 C40 9.4(5)
C9 B1 C35 C40 131.5(4)
C40 C35 C36 C37 -0.3(6)
B1 C35 C36 C37 -176.6(4)
C35 C36 C37 C38 0.0(7)
C36 C37 C38 C39 0.4(7)
C37 C38 C39 C40 -0.6(7)
C38 C39 C40 C35 0.4(7)
C36 C35 C40 C39 0.1(6)
B1 C35 C40 C39 176.2(4)
C35 B1 C41 C42 26.6(4)
C10 B1 C41 C42 -90.3(4)
C9 B1 C41 C42 147.0(3)
C35 B1 C41 C46 -158.6(3)
C10 B1 C41 C46 84.5(4)
C9 B1 C41 C46 -38.1(4)
C35 B1 C41 Cr2 -65.2(4)
C10 B1 C41 Cr2 177.9(3)
C9 B1 C41 Cr2 55.2(4)
C7 Cr2 C41 C42 133.3(6)
C6 Cr2 C41 C42 -138.7(3)
C8 Cr2 C41 C42 -47.5(3)
C44 Cr2 C41 C42 65.1(2)
C43 Cr2 C41 C42 28.4(2)
C45 Cr2 C41 C42 102.2(2)
C46 Cr2 C41 C42 129.8(3)
C7 Cr2 C41 C46 3.5(6)
C6 Cr2 C41 C46 91.5(3)
C8 Cr2 C41 C46 -177.3(3)
C44 Cr2 C41 C46 -64.7(2)
C43 Cr2 C41 C46 -101.4(2)
C45 Cr2 C41 C46 -27.6(2)
C42 Cr2 C41 C46 -129.8(3)
C7 Cr2 C41 B1 -113.0(6)
C6 Cr2 C41 B1 -25.0(4)
C8 Cr2 C41 B1 66.2(4)
C44 Cr2 C41 B1 178.8(4)
C43 Cr2 C41 B1 142.1(4)
C45 Cr2 C41 B1 -144.1(4)
C46 Cr2 C41 B1 -116.5(4)
C42 Cr2 C41 B1 113.7(4)
C46 C41 C42 C43 -0.8(5)
B1 C41 C42 C43 174.4(3)
Cr2 C41 C42 C43 -53.2(3)
C46 C41 C42 Cr2 52.3(3)
B1 C41 C42 Cr2 -132.4(3)
C7 Cr2 C42 C41 -132.8(6)
C6 Cr2 C42 C41 49.1(3)
C8 Cr2 C42 C41 139.3(3)
C44 Cr2 C42 C41 -104.3(3)
C43 Cr2 C42 C41 -133.9(3)
C45 Cr2 C42 C41 -66.5(2)
C46 Cr2 C42 C41 -30.4(2)
C7 Cr2 C42 C43 1.1(7)
C6 Cr2 C42 C43 -177.0(3)
C8 Cr2 C42 C43 -86.8(3)
C44 Cr2 C42 C43 29.6(2)
C45 Cr2 C42 C43 67.4(2)
C46 Cr2 C42 C43 103.5(3)
C41 Cr2 C42 C43 133.9(3)
C41 C42 C43 C44 0.2(6)
Cr2 C42 C43 C44 -55.2(4)
C41 C42 C43 Cr2 55.4(3)
C7 Cr2 C43 C44 -48.1(4)
C6 Cr2 C43 C44 137.9(5)
C8 Cr2 C43 C44 -135.2(3)
C45 Cr2 C43 C44 30.5(2)
C46 Cr2 C43 C44 67.0(2)
C42 Cr2 C43 C44 131.4(3)
C41 Cr2 C43 C44 103.8(3)
C7 Cr2 C43 C42 -179.5(3)
C6 Cr2 C43 C42 6.5(6)
C8 Cr2 C43 C42 93.5(3)
C44 Cr2 C43 C42 -131.4(3)
C45 Cr2 C43 C42 -100.9(2)
C46 Cr2 C43 C42 -64.3(2)
C41 Cr2 C43 C42 -27.5(2)
C42 C43 C44 C45 0.0(6)
Cr2 C43 C44 C45 -56.1(4)
C42 C43 C44 Cr2 56.0(3)
C7 Cr2 C44 C43 138.6(3)
C6 Cr2 C44 C43 -140.1(5)
C8 Cr2 C44 C43 50.9(3)
C45 Cr2 C44 C43 -130.2(3)
C46 Cr2 C44 C43 -101.2(3)
C42 Cr2 C44 C43 -29.6(2)
C41 Cr2 C44 C43 -65.2(2)
C7 Cr2 C44 C45 -91.3(3)
C6 Cr2 C44 C45 -9.9(6)
C8 Cr2 C44 C45 -178.9(3)
C43 Cr2 C44 C45 130.2(3)
C46 Cr2 C44 C45 29.0(2)
C42 Cr2 C44 C45 100.6(2)
C41 Cr2 C44 C45 65.0(2)
C43 C44 C45 C46 0.6(6)
Cr2 C44 C45 C46 -55.3(4)
C43 C44 C45 Cr2 56.0(4)
C7 Cr2 C45 C46 -139.3(3)
C6 Cr2 C45 C46 -53.1(3)
C8 Cr2 C45 C46 133.7(5)
C44 Cr2 C45 C46 131.6(3)
C43 Cr2 C45 C46 101.4(3)
C42 Cr2 C45 C46 63.9(2)
C41 Cr2 C45 C46 27.8(2)
C7 Cr2 C45 C44 89.1(3)
C6 Cr2 C45 C44 175.3(3)
C8 Cr2 C45 C44 2.2(6)
C43 Cr2 C45 C44 -30.2(2)
C46 Cr2 C45 C44 -131.6(3)
C42 Cr2 C45 C44 -67.7(2)
C41 Cr2 C45 C44 -103.8(2)
C44 C45 C46 C41 -1.4(6)
Cr2 C45 C46 C41 -55.8(3)
C44 C45 C46 Cr2 54.3(4)
C42 C41 C46 C45 1.5(5)
B1 C41 C46 C45 -173.6(4)
Cr2 C41 C46 C45 54.1(3)
C42 C41 C46 Cr2 -52.6(3)
B1 C41 C46 Cr2 132.3(3)
C7 Cr2 C46 C45 47.4(4)
C6 Cr2 C46 C45 135.0(3)
C8 Cr2 C46 C45 -128.8(6)
C44 Cr2 C46 C45 -29.8(2)
C43 Cr2 C46 C45 -67.2(2)
C42 Cr2 C46 C45 -104.3(3)
C41 Cr2 C46 C45 -134.3(3)
C7 Cr2 C46 C41 -178.3(3)
C6 Cr2 C46 C41 -90.7(3)
C8 Cr2 C46 C41 5.5(7)
C44 Cr2 C46 C41 104.5(2)
C43 Cr2 C46 C41 67.1(2)
C45 Cr2 C46 C41 134.3(3)
C42 Cr2 C46 C41 30.0(2)
